data_4507687
loop_
_publ_author_name
'Bolla, Geetha'
'Sanphui, Palash'
'Nangia, Ashwini'

_publ_section_title
;
 Solubility Advantage of Tenoxicam Phenolic Cocrystals Compared to Salts
;
_journal_issue 5
_journal_name_full 'Crystal Growth &amp; Design'
_journal_page_first 1988
_journal_paper_doi 10.1021/cg4000457
_journal_volume 13
_journal_year 2013
_chemical_formula_moiety C13H10N3O4S2,(C2H6N)
_chemical_formula_sum 'C15 H16 N4 O4 S2'
_chemical_formula_weight 380.44
_chemical_melting_point 463
_chemical_name_systematic
; 
 ? 
;
_space_group_IT_number 2
_symmetry_cell_setting triclinic
_symmetry_space_group_name_Hall '-P 1'
_symmetry_space_group_name_H-M 'P -1'
_atom_sites_solution_hydrogens geom
_atom_sites_solution_primary direct
_atom_sites_solution_secondary difmap
_audit_creation_method SHELXL-97
_cell_angle_alpha 76.063(6)
_cell_angle_beta 75.432(6)
_cell_angle_gamma 86.851(6)
_cell_formula_units_Z 2
_cell_length_a 8.2448(6)
_cell_length_b 8.3847(6)
_cell_length_c 13.2691(9)
_cell_measurement_reflns_used 2518
_cell_measurement_temperature 298(2)
_cell_measurement_theta_max 26.3144
_cell_measurement_theta_min 3.2574
_cell_volume 861.65(11)
_computing_structure_refinement 'SHELXL-97 (Sheldrick, 1997)'
_computing_structure_solution 'SHELXS-97 (Sheldrick, 1990)'
_diffrn_ambient_temperature 298(2)
_diffrn_measured_fraction_theta_full 0.998
_diffrn_measured_fraction_theta_max 0.998
_diffrn_measurement_device_type 'Xcalibur, Eos, Gemini'
_diffrn_measurement_method '\w scans'
_diffrn_radiation_monochromator graphite
_diffrn_radiation_source 'fine-focus sealed tube'
_diffrn_radiation_type MoK\a
_diffrn_radiation_wavelength 0.71073
_diffrn_reflns_av_R_equivalents 0.0268
_diffrn_reflns_av_sigmaI/netI 0.0507
_diffrn_reflns_limit_h_max 10
_diffrn_reflns_limit_h_min -10
_diffrn_reflns_limit_k_max 10
_diffrn_reflns_limit_k_min -10
_diffrn_reflns_limit_l_max 14
_diffrn_reflns_limit_l_min -16
_diffrn_reflns_number 6091
_diffrn_reflns_theta_full 26.37
_diffrn_reflns_theta_max 26.37
_diffrn_reflns_theta_min 3.26
_exptl_absorpt_coefficient_mu 0.338
_exptl_absorpt_correction_T_max 1.0000
_exptl_absorpt_correction_T_min 0.84857
_exptl_absorpt_correction_type multi-scan
_exptl_absorpt_process_details SADABS
_exptl_crystal_colour yellow
_exptl_crystal_density_diffrn 1.466
_exptl_crystal_density_method 'not measured'
_exptl_crystal_description plate
_exptl_crystal_F_000 396
_exptl_crystal_size_max 0.28
_exptl_crystal_size_mid 0.22
_exptl_crystal_size_min 0.20
_refine_diff_density_max 0.254
_refine_diff_density_min -0.287
_refine_diff_density_rms 0.046
_refine_ls_extinction_method none
_refine_ls_goodness_of_fit_ref 0.946
_refine_ls_hydrogen_treatment mixed
_refine_ls_matrix_type full
_refine_ls_number_parameters 290
_refine_ls_number_reflns 3521
_refine_ls_number_restraints 0
_refine_ls_restrained_S_all 0.946
_refine_ls_R_factor_all 0.0752
_refine_ls_R_factor_gt 0.0441
_refine_ls_shift/su_max 0.000
_refine_ls_shift/su_mean 0.000
_refine_ls_structure_factor_coef Fsqd
_refine_ls_weighting_details 'calc w=1/[\s^2^(Fo^2^)+(0.0540P)^2^+0.0000P] where P=(Fo^2^+2Fc^2^)/3'
_refine_ls_weighting_scheme calc
_refine_ls_wR_factor_gt 0.0954
_refine_ls_wR_factor_ref 0.1046
_reflns_number_gt 2311
_reflns_number_total 3521
_reflns_threshold_expression >2sigma(I)
_cod_data_source_file cg4000457_si_011.cif
_cod_data_source_block TNX-PPZ
_cod_original_cell_volume 861.65(10)
_cod_original_sg_symbol_H-M p-1
_cod_database_code 4507687

loop_
_symmetry_equiv_pos_as_xyz
'x, y, z'
'-x, -y, -z'

loop_
_atom_site_label
_atom_site_type_symbol
_atom_site_fract_x
_atom_site_fract_y
_atom_site_fract_z
_atom_site_U_iso_or_equiv
_atom_site_adp_type
_atom_site_occupancy
_atom_site_symmetry_multiplicity
_atom_site_calc_flag
S1 S 0.38651(7) 0.67406(8) 0.63181(4) 0.04532(19) Uani 1 1 d
S2 S 0.89134(7) 0.70396(10) 0.63416(6) 0.0649(2) Uani 1 1 d
O1 O 0.16978(16) 0.86386(19) 0.90157(11) 0.0440(4) Uani 1 1 d
O2 O 0.67059(17) 0.7087(2) 0.85457(12) 0.0584(5) Uani 1 1 d
O4 O 0.3274(2) 0.7368(2) 0.53748(12) 0.0610(5) Uani 1 1 d
N3 N 0.34008(19) 0.8050(2) 0.70845(13) 0.0389(4) Uani 1 1 d
N2 N 0.3961(2) 0.8062(3) 0.97345(15) 0.0490(5) Uani 1 1 d
C6 C 0.3185(2) 0.8199(3) 0.89287(17) 0.0369(5) Uani 1 1 d
C8 C 0.5879(2) 0.7312(3) 0.78235(17) 0.0424(5) Uani 1 1 d
N1 N 0.4385(2) 0.7712(3) 1.14022(16) 0.0574(6) Uani 1 1 d
N4 N 0.9390(3) 0.6274(3) 0.92557(16) 0.0513(5) Uani 1 1 d
O3 O 0.33119(19) 0.5142(2) 0.69580(12) 0.0558(4) Uani 1 1 d
C9 C 0.6766(3) 0.7049(3) 0.67650(18) 0.0457(6) Uani 1 1 d
C7 C 0.4215(2) 0.7784(3) 0.79636(16) 0.0371(5) Uani 1 1 d
C10 C 0.6045(3) 0.6794(3) 0.59956(18) 0.0454(6) Uani 1 1 d
C5 C 0.3346(3) 0.8307(3) 1.07672(17) 0.0427(5) Uani 1 1 d
C15 C 0.8644(3) 0.6013(4) 1.0429(2) 0.0560(7) Uani 1 1 d
C13 C 0.3324(4) 0.9791(3) 0.6511(2) 0.0535(6) Uani 1 1 d
C11 C 0.7238(3) 0.6591(3) 0.5048(2) 0.0536(7) Uani 1 1 d
C4 C 0.1850(3) 0.9083(3) 1.11136(19) 0.0487(6) Uani 1 1 d
C3 C 0.1426(3) 0.9245(4) 1.2155(2) 0.0610(7) Uani 1 1 d
C14 C 1.0080(3) 0.4743(4) 0.8957(2) 0.0553(7) Uani 1 1 d
C12 C 0.8819(4) 0.6708(3) 0.5142(2) 0.0636(8) Uani 1 1 d
C2 C 0.2454(4) 0.8626(4) 1.2821(2) 0.0625(7) Uani 1 1 d
C1 C 0.3904(4) 0.7878(4) 1.2413(2) 0.0643(8) Uani 1 1 d
H13C H 0.287(3) 1.041(3) 0.7013(18) 0.052(7) Uiso 1 1 d
H13B H 0.440(4) 1.023(3) 0.616(2) 0.084(9) Uiso 1 1 d
H15A H 0.775(3) 0.528(3) 1.0597(18) 0.058(7) Uiso 1 1 d
H14B H 0.911(3) 0.398(3) 0.9058(16) 0.049(6) Uiso 1 1 d
H2A H 0.490(3) 0.774(3) 0.963(2) 0.064(8) Uiso 1 1 d
H12 H 0.983(3) 0.658(3) 0.4619(19) 0.064(7) Uiso 1 1 d
H4B H 1.021(4) 0.715(4) 0.903(2) 0.088(10) Uiso 1 1 d
H13A H 0.255(3) 0.990(3) 0.603(2) 0.066(7) Uiso 1 1 d
H4 H 0.116(3) 0.952(3) 1.0651(19) 0.056(7) Uiso 1 1 d
H15B H 0.834(3) 0.704(3) 1.0558(18) 0.055(7) Uiso 1 1 d
H4A H 0.849(3) 0.665(3) 0.892(2) 0.078(8) Uiso 1 1 d
H2 H 0.219(3) 0.877(3) 1.349(2) 0.067(8) Uiso 1 1 d
H11 H 0.693(3) 0.637(3) 0.445(2) 0.056(7) Uiso 1 1 d
H14A H 1.055(3) 0.496(3) 0.8215(19) 0.058(7) Uiso 1 1 d
H3 H 0.041(3) 0.980(3) 1.240(2) 0.069(8) Uiso 1 1 d
H1 H 0.461(3) 0.738(3) 1.286(2) 0.063(7) Uiso 1 1 d

loop_
_atom_site_aniso_label
_atom_site_aniso_U_11
_atom_site_aniso_U_22
_atom_site_aniso_U_33
_atom_site_aniso_U_23
_atom_site_aniso_U_13
_atom_site_aniso_U_12
S1 0.0463(3) 0.0541(4) 0.0376(3) -0.0104(3) -0.0139(2) -0.0014(3)
S2 0.0365(4) 0.0870(6) 0.0660(5) -0.0195(4) -0.0045(3) 0.0136(3)
O1 0.0277(8) 0.0587(11) 0.0477(9) -0.0153(8) -0.0119(6) 0.0072(7)
O2 0.0353(9) 0.0962(14) 0.0516(10) -0.0250(10) -0.0213(7) 0.0166(8)
O4 0.0652(11) 0.0822(13) 0.0423(9) -0.0147(9) -0.0256(8) 0.0017(9)
N3 0.0348(9) 0.0464(12) 0.0370(10) -0.0072(9) -0.0150(7) 0.0051(8)
N2 0.0326(11) 0.0750(16) 0.0465(12) -0.0233(11) -0.0165(9) 0.0127(10)
C6 0.0301(11) 0.0399(13) 0.0423(12) -0.0093(10) -0.0122(9) -0.0002(9)
C8 0.0327(12) 0.0536(15) 0.0430(13) -0.0122(11) -0.0132(9) 0.0039(10)
N1 0.0576(13) 0.0738(16) 0.0514(13) -0.0207(12) -0.0293(10) 0.0122(11)
N4 0.0307(11) 0.0624(15) 0.0560(13) 0.0059(11) -0.0200(9) -0.0024(10)
O3 0.0613(10) 0.0529(11) 0.0522(10) -0.0109(9) -0.0108(8) -0.0115(8)
C9 0.0338(12) 0.0532(15) 0.0480(14) -0.0104(12) -0.0096(10) 0.0082(10)
C7 0.0305(11) 0.0461(14) 0.0371(12) -0.0097(10) -0.0135(8) 0.0038(9)
C10 0.0457(13) 0.0439(15) 0.0424(13) -0.0081(11) -0.0063(10) 0.0050(10)
C5 0.0413(13) 0.0499(15) 0.0419(13) -0.0140(11) -0.0159(10) -0.0008(10)
C15 0.0395(15) 0.0599(19) 0.0622(18) -0.0013(15) -0.0135(12) 0.0005(14)
C13 0.0546(17) 0.0526(17) 0.0525(16) -0.0091(14) -0.0168(13) 0.0090(13)
C11 0.0676(18) 0.0425(16) 0.0456(15) -0.0114(13) -0.0060(12) 0.0093(12)
C4 0.0432(14) 0.0578(16) 0.0496(15) -0.0165(13) -0.0167(11) 0.0052(11)
C3 0.0537(17) 0.077(2) 0.0562(17) -0.0274(15) -0.0093(13) 0.0031(14)
C14 0.0450(15) 0.070(2) 0.0488(16) -0.0035(14) -0.0162(12) -0.0032(13)
C12 0.0571(18) 0.0584(18) 0.0593(17) -0.0089(14) 0.0069(13) 0.0143(13)
C2 0.0716(19) 0.075(2) 0.0432(16) -0.0200(15) -0.0120(13) -0.0043(15)
C1 0.077(2) 0.077(2) 0.0508(17) -0.0177(15) -0.0356(14) 0.0065(16)

loop_
_atom_type_symbol
_atom_type_description
_atom_type_scat_dispersion_real
_atom_type_scat_dispersion_imag
_atom_type_scat_source
C C 0.0033 0.0016 'International Tables Vol C Tables 4.2.6.8 and 6.1.1.4'
H H 0.0000 0.0000 'International Tables Vol C Tables 4.2.6.8 and 6.1.1.4'
N N 0.0061 0.0033 'International Tables Vol C Tables 4.2.6.8 and 6.1.1.4'
O O 0.0106 0.0060 'International Tables Vol C Tables 4.2.6.8 and 6.1.1.4'
S S 0.1246 0.1234 'International Tables Vol C Tables 4.2.6.8 and 6.1.1.4'

loop_
_geom_angle_atom_site_label_1
_geom_angle_atom_site_label_2
_geom_angle_atom_site_label_3
_geom_angle
_geom_angle_site_symmetry_1
_geom_angle_site_symmetry_3
O4 S1 O3 118.35(10) . .
O4 S1 N3 108.83(10) . .
O3 S1 N3 108.27(9) . .
O4 S1 C10 109.92(11) . .
O3 S1 C10 108.64(10) . .
N3 S1 C10 101.50(10) . .
C12 S2 C9 91.45(13) . .
C7 N3 C13 114.66(18) . .
C7 N3 S1 115.97(13) . .
C13 N3 S1 115.16(15) . .
C6 N2 C5 130.3(2) . .
C6 N2 H2A 116.4(18) . .
C5 N2 H2A 113.1(18) . .
O1 C6 N2 122.24(19) . .
O1 C6 C7 122.74(18) . .
N2 C6 C7 115.02(18) . .
O2 C8 C7 124.94(19) . .
O2 C8 C9 117.55(18) . .
C7 C8 C9 117.51(19) . .
C1 N1 C5 116.8(2) . .
C14 N4 C15 112.0(2) . .
C14 N4 H4B 112.7(17) . .
C15 N4 H4B 109.3(16) . .
C14 N4 H4A 109.3(15) . .
C15 N4 H4A 105.9(16) . .
H4B N4 H4A 107(2) . .
C10 C9 C8 126.42(19) . .
C10 C9 S2 110.89(16) . .
C8 C9 S2 122.68(17) . .
C8 C7 N3 120.77(18) . .
C8 C7 C6 124.84(18) . .
N3 C7 C6 114.15(16) . .
C9 C10 C11 113.3(2) . .
C9 C10 S1 116.20(16) . .
C11 C10 S1 130.5(2) . .
N1 C5 C4 123.0(2) . .
N1 C5 N2 112.11(19) . .
C4 C5 N2 124.9(2) . .
N4 C15 C14 110.1(2) . 2_767
N4 C15 H15A 106.7(14) . .
C14 C15 H15A 109.2(15) 2_767 .
N4 C15 H15B 106.6(15) . .
C14 C15 H15B 109.6(15) 2_767 .
H15A C15 H15B 114(2) . .
N3 C13 H13C 108.6(14) . .
N3 C13 H13B 111.5(18) . .
H13C C13 H13B 106(2) . .
N3 C13 H13A 109.7(14) . .
H13C C13 H13A 107(2) . .
H13B C13 H13A 113(2) . .
C12 C11 C10 110.8(2) . .
C12 C11 H11 125.8(14) . .
C10 C11 H11 123.3(14) . .
C3 C4 C5 118.0(2) . .
C3 C4 H4 120.5(14) . .
C5 C4 H4 121.5(14) . .
C2 C3 C4 120.0(3) . .
C2 C3 H3 121.1(15) . .
C4 C3 H3 118.8(15) . .
N4 C14 C15 111.4(2) . 2_767
N4 C14 H14B 108.2(12) . .
C15 C14 H14B 113.5(13) 2_767 .
N4 C14 H14A 109.3(15) . .
C15 C14 H14A 110.8(14) 2_767 .
H14B C14 H14A 103.1(19) . .
C11 C12 S2 113.5(2) . .
C11 C12 H12 125.9(15) . .
S2 C12 H12 120.5(15) . .
C1 C2 C3 118.1(3) . .
C1 C2 H2 122.6(16) . .
C3 C2 H2 119.3(16) . .
N1 C1 C2 124.2(2) . .
N1 C1 H1 115.0(15) . .
C2 C1 H1 120.7(15) . .

loop_
_geom_bond_atom_site_label_1
_geom_bond_atom_site_label_2
_geom_bond_distance
_geom_bond_site_symmetry_2
S1 O4 1.4292(16) .
S1 O3 1.4314(17) .
S1 N3 1.6378(18) .
S1 C10 1.740(2) .
S2 C12 1.702(3) .
S2 C9 1.718(2) .
O1 C6 1.246(2) .
O2 C8 1.283(2) .
N3 C7 1.454(2) .
N3 C13 1.481(3) .
N2 C6 1.358(3) .
N2 C5 1.397(3) .
N2 H2A 0.80(3) .
C6 C7 1.455(3) .
C8 C7 1.386(3) .
C8 C9 1.473(3) .
N1 C1 1.339(3) .
N1 C5 1.344(3) .
N4 C14 1.477(3) .
N4 C15 1.489(3) .
N4 H4B 0.96(3) .
N4 H4A 0.96(3) .
C9 C10 1.366(3) .
C10 C11 1.428(3) .
C5 C4 1.388(3) .
C15 C14 1.511(3) 2_767
C15 H15A 0.93(2) .
C15 H15B 0.93(2) .
C13 H13C 0.93(2) .
C13 H13B 0.94(3) .
C13 H13A 1.00(2) .
C11 C12 1.351(4) .
C11 H11 0.95(2) .
C4 C3 1.376(3) .
C4 H4 0.94(2) .
C3 C2 1.370(4) .
C3 H3 0.96(3) .
C14 C15 1.511(3) 2_767
C14 H14B 1.01(2) .
C14 H14A 0.94(2) .
C12 H12 0.96(2) .
C2 C1 1.368(4) .
C2 H2 0.89(2) .
C1 H1 0.94(2) .
